data_1572176
loop_
_publ_author_name
'Delano, 4th, Francis'
'Benner, Florian'
'Jang, Seoyun'
'Greer, Samuel M.'
'Demir, Selvan'

_publ_section_title
;
 Construction of intermolecular &#x3c3;-hole interactions in rare earth
 metallocene complexes using a 2,3,4,5-tetraiodopyrrolyl anion.
;
_journal_issue 33
_journal_name_full 'Chemical science'
_journal_page_first 13389
_journal_page_last 13404
_journal_paper_doi 10.1039/d4sc03786c
_journal_volume 15
_journal_year 2024
_chemical_formula_moiety 'C24 H30 Dy I4 N, C H2 Cl2'
_chemical_formula_sum 'C25 H32 Cl2 Dy I4 N'
_chemical_formula_weight 1087.51
_space_group_crystal_system monoclinic
_space_group_IT_number 14
_space_group_name_Hall '-P 2ybc'
_space_group_name_H-M_alt 'P 1 21/c 1'
_atom_sites_solution_hydrogens geom
_atom_sites_solution_primary dual
_audit_creation_date 2023-07-10
_audit_creation_method
;
Olex2 1.5
(compiled 2023.03.06 svn.rbb2c1857 for OlexSys, GUI svn.r6748)
;
_audit_update_record
;
2024-04-22 deposited with the CCDC.	2024-07-25 downloaded from the CCDC.
;
_cell_angle_alpha 90
_cell_angle_beta 102.191(3)
_cell_angle_gamma 90
_cell_formula_units_Z 4
_cell_length_a 10.4052(3)
_cell_length_b 14.4040(4)
_cell_length_c 21.4880(7)
_cell_measurement_reflns_used 16616
_cell_measurement_temperature 270.0(1)
_cell_measurement_theta_max 31.0280
_cell_measurement_theta_min 2.8480
_cell_volume 3147.92(17)
_computing_cell_refinement 'CrysAlisPro 1.171.42.93a (Rigaku OD, 2023)'
_computing_data_collection 'CrysAlisPro 1.171.42.93a (Rigaku OD, 2023)'
_computing_data_reduction 'CrysAlisPro 1.171.42.93a (Rigaku OD, 2023)'
_computing_molecular_graphics 'Olex2 1.5 (Dolomanov et al., 2009)'
_computing_publication_material 'Olex2 1.5 (Dolomanov et al., 2009)'
_computing_structure_refinement 'SHELXL 2018/3 (Sheldrick, 2015)'
_computing_structure_solution 'SHELXT  (Sheldrick, 2015)'
_diffrn_ambient_temperature 270.0(1)
_diffrn_detector 'Hybrid Pixel Array Detector'
_diffrn_detector_area_resol_mean 10.0000
_diffrn_detector_type HyPix
_diffrn_measured_fraction_theta_full 0.998
_diffrn_measured_fraction_theta_max 0.839
_diffrn_measurement_details
;
List of Runs (angles in degrees, time in seconds):

  # Type    Start    End  Width  t~exp~   \w     \q     \k     \f   Frames
#--------------------------------------------------------------------------
  1  \w      4.00  29.00   0.50    1.50    --    6.58 -78.00 129.00   50
  2  \w    -39.00 -12.00   0.50    1.50    --   -7.98 -78.00 129.00   54
  3  \w    -28.00  19.00   0.50    1.50    --   -7.98  78.00-104.00   94
  4  \w      0.00  35.00   0.50    1.50    --    6.58 -99.00 120.00   70
  5  \w      6.00  39.00   0.50    1.50    --    6.58 -99.00-120.00   66
  6  \w    -11.00  15.00   0.50    1.50    --    6.58 -77.00  60.00   52
  7  \w      2.00  38.00   0.50    1.50    --    6.58  57.00 -90.00   72
  8  \w    -31.00   7.00   0.50    1.50    --   -7.98 -57.00  30.00   76
  9  \w    -23.00  15.00   0.50    1.50    --   -7.98  77.00 -60.00   76
 10  \w    -28.00   7.00   0.50    1.50    --   -7.98 -57.00  60.00   70
 11  \w    -15.00  15.00   0.50    1.50    --   -7.98 -77.00 -30.00   60
;
_diffrn_measurement_device 'four-circle diffractometer'
_diffrn_measurement_device_type 'XtaLAB Synergy, Dualflex, HyPix'
_diffrn_measurement_method '\w scans'
_diffrn_orient_matrix_type 'CrysAlisPro convention (1999,Acta A55,543-557)'
_diffrn_orient_matrix_UB_11 -0.0321373000
_diffrn_orient_matrix_UB_12 0.0435141000
_diffrn_orient_matrix_UB_13 -0.0060187000
_diffrn_orient_matrix_UB_21 0.0044284000
_diffrn_orient_matrix_UB_22 0.0062089000
_diffrn_orient_matrix_UB_23 0.0331255000
_diffrn_orient_matrix_UB_31 0.0617374000
_diffrn_orient_matrix_UB_32 0.0222127000
_diffrn_orient_matrix_UB_33 0.0025247000
_diffrn_radiation_monochromator mirror
_diffrn_radiation_probe x-ray
_diffrn_radiation_type 'Mo K\a'
_diffrn_radiation_wavelength 0.71073
_diffrn_reflns_av_R_equivalents 0.0597
_diffrn_reflns_av_unetI/netI 0.0501
_diffrn_reflns_Laue_measured_fraction_full 0.998
_diffrn_reflns_Laue_measured_fraction_max 0.839
_diffrn_reflns_limit_h_max 14
_diffrn_reflns_limit_h_min -14
_diffrn_reflns_limit_k_max 21
_diffrn_reflns_limit_k_min -19
_diffrn_reflns_limit_l_max 29
_diffrn_reflns_limit_l_min -30
_diffrn_reflns_number 39345
_diffrn_reflns_point_group_measured_fraction_full 0.998
_diffrn_reflns_point_group_measured_fraction_max 0.839
_diffrn_reflns_theta_full 25.242
_diffrn_reflns_theta_max 31.769
_diffrn_reflns_theta_min 2.451
_diffrn_source 'micro-focus sealed X-ray tube'
_diffrn_source_type 'PhotonJet (Mo) X-ray Source'
_exptl_absorpt_coefficient_mu 6.481
_exptl_absorpt_correction_T_max 1.000
_exptl_absorpt_correction_T_min 0.258
_exptl_absorpt_correction_type gaussian
_exptl_absorpt_process_details
;
CrysAlisPro 1.171.42.93a (Rigaku Oxford Diffraction, 2023)
Numerical absorption correction based on gaussian integration over
a multifaceted crystal model
Empirical absorption correction using spherical harmonics,
implemented in SCALE3 ABSPACK scaling algorithm.
;
_exptl_crystal_colour green
_exptl_crystal_colour_primary green
_exptl_crystal_density_diffrn 2.295
_exptl_crystal_description plate
_exptl_crystal_F_000 2004
_exptl_crystal_size_max 0.353
_exptl_crystal_size_mid 0.275
_exptl_crystal_size_min 0.111
_refine_diff_density_max 0.960
_refine_diff_density_min -1.185
_refine_diff_density_rms 0.152
_refine_ls_extinction_method none
_refine_ls_goodness_of_fit_ref 1.036
_refine_ls_hydrogen_treatment constr
_refine_ls_matrix_type full
_refine_ls_number_parameters 317
_refine_ls_number_reflns 8997
_refine_ls_number_restraints 6
_refine_ls_restrained_S_all 1.036
_refine_ls_R_factor_all 0.0568
_refine_ls_R_factor_gt 0.0372
_refine_ls_shift/su_max 0.002
_refine_ls_shift/su_mean 0.000
_refine_ls_structure_factor_coef Fsqd
_refine_ls_weighting_details 'w=1/[\s^2^(Fo^2^)+(0.0333P)^2^+1.5218P] where P=(Fo^2^+2Fc^2^)/3'
_refine_ls_weighting_scheme calc
_refine_ls_wR_factor_gt 0.0802
_refine_ls_wR_factor_ref 0.0871
_reflns_Friedel_coverage 0.000
_reflns_number_gt 6636
_reflns_number_total 8997
_reflns_threshold_expression 'I > 2\s(I)'
_cod_data_source_file d4sc03786c2.cif
_cod_data_source_block Cpstar2DyTIP270K
_cod_depositor_comments 'Adding full bibliography for 1572175--1572199.cif.'
_cod_original_cell_volume 3147.91(16)
_cod_database_code 1572176
_shelx_shelxl_version_number 2018/3
_chemical_oxdiff_formula C25H32Cl2DyI4N
_shelx_space_group_comment
;
The symmetry employed for this shelxl refinement is uniquely defined
by the following loop, which should always be used as a source of
symmetry information in preference to the above space-group names.
They are only intended as comments.
;
_shelx_estimated_absorpt_t_max 0.533
_shelx_estimated_absorpt_t_min 0.208
_olex2_refinement_description
;
1. Fixed Uiso
 At 1.2 times of:
  All C(H,H,H,H) groups
 At 1.5 times of:
  All C(H,H,H) groups
2. Uiso/Uaniso restraints and constraints
Cl1B \\sim Cl1A: within 2A with sigma of 0.04 and sigma for terminal atoms of
0.08 within 2A
3. Others
 Fixed Sof: Cl1A(0.5) H26C(0.5) H26D(0.5) H26A(0.5) H26B(0.5) Cl1B(0.5)
4.a Secondary CH2 refined with riding coordinates:
 C26(H26C,H26D), C26(H26A,H26B)
4.b Idealised Me refined as rotating group:
 C21(H21A,H21B,H21C), C25(H25A,H25B,H25C), C15(H15A,H15B,H15C), C12(H12A,H12B,
 H12C), C11(H11A,H11B,H11C), C14(H14A,H14B,H14C), C22(H22A,H22B,H22C), C23(H23A,
 H23B,H23C), C13(H13A,H13B,H13C), C24(H24A,H24B,H24C)
;
_olex2_submission_special_instructions 'No special instructions were received'
_oxdiff_exptl_absorpt_empirical_details
;
Empirical correction (ABSPACK) includes:
- Absorption correction using spherical harmonics
- Frame scaling
- Detector area scaling
;
_oxdiff_exptl_absorpt_empirical_full_max 2.339
_oxdiff_exptl_absorpt_empirical_full_min 0.560

loop_
_space_group_symop_operation_xyz
'x, y, z'
'-x, y+1/2, -z+1/2'
'-x, -y, -z'
'x, -y-1/2, z-1/2'

loop_
_atom_site_label
_atom_site_type_symbol
_atom_site_fract_x
_atom_site_fract_y
_atom_site_fract_z
_atom_site_U_iso_or_equiv
_atom_site_adp_type
_atom_site_occupancy
_atom_site_site_symmetry_order
_atom_site_calc_flag
_atom_site_refinement_flags_posn
_atom_site_refinement_flags_adp
_atom_site_refinement_flags_occupancy
_atom_site_disorder_assembly
_atom_site_disorder_group
Dy1 Dy 0.80390(2) 0.71625(2) 0.33874(2) 0.03043(6) Uani 1 1 d . . . . .
I1 I 0.52368(3) 0.61783(2) 0.27929(2) 0.04517(9) Uani 1 1 d . . . . .
I4 I 0.82242(3) 0.93947(2) 0.20062(2) 0.05230(10) Uani 1 1 d . . . . .
I3 I 0.48719(4) 0.93861(2) 0.08237(2) 0.05293(10) Uani 1 1 d . . . . .
I2 I 0.29409(4) 0.72466(3) 0.12906(2) 0.06853(13) Uani 1 1 d . . . . .
Cl2 Cl 0.6085(2) 0.62676(15) 0.07861(10) 0.0927(6) Uani 1 1 d . . . . .
Cl1A Cl 0.6928(12) 0.4467(8) 0.0404(7) 0.151(5) Uani 0.5 1 d . U P A 1
N1 N 0.6783(3) 0.7748(2) 0.24066(17) 0.0342(8) Uani 1 1 d . . . . .
C5 C 0.6694(4) 0.8459(3) 0.1983(2) 0.0341(9) Uani 1 1 d . . . . .
C2 C 0.5607(4) 0.7298(3) 0.2240(2) 0.0348(9) Uani 1 1 d . . . . .
C10 C 0.9571(5) 0.6482(3) 0.2653(2) 0.0433(11) Uani 1 1 d . . . . .
C6 C 0.8891(5) 0.5718(3) 0.2816(3) 0.0430(11) Uani 1 1 d . . . . .
C8 C 1.0267(5) 0.6221(4) 0.3722(3) 0.0473(12) Uani 1 1 d . . . . .
C21 C 0.5221(6) 0.7360(5) 0.4238(3) 0.0671(17) Uani 1 1 d . . . . .
H21A H 0.459780 0.750226 0.385259 0.101 Uiso 1 1 calc R U . . .
H21B H 0.495109 0.764869 0.459204 0.101 Uiso 1 1 calc R U . . .
H21C H 0.526408 0.669954 0.429923 0.101 Uiso 1 1 calc R U . . .
C20 C 0.6796(5) 0.8522(3) 0.3849(2) 0.0449(11) Uani 1 1 d . . . . .
C19 C 0.8154(5) 0.8725(3) 0.4026(3) 0.0476(12) Uani 1 1 d . . . . .
C4 C 0.5495(4) 0.8453(3) 0.1557(2) 0.0381(10) Uani 1 1 d . . . . .
C9 C 1.0422(4) 0.6798(3) 0.3212(3) 0.0479(12) Uani 1 1 d . . . . .
C3 C 0.4785(4) 0.7705(3) 0.1729(2) 0.0371(9) Uani 1 1 d . . . . .
C16 C 0.6555(4) 0.7719(3) 0.4191(2) 0.0396(10) Uani 1 1 d . . . . .
C25 C 0.5780(7) 0.9112(5) 0.3428(3) 0.0734(19) Uani 1 1 d . . . . .
H25A H 0.615841 0.939613 0.310475 0.110 Uiso 1 1 calc R U . . .
H25B H 0.548386 0.958529 0.367939 0.110 Uiso 1 1 calc R U . . .
H25C H 0.504910 0.873135 0.323214 0.110 Uiso 1 1 calc R U . . .
C15 C 0.9538(7) 0.6820(5) 0.1988(3) 0.0744(19) Uani 1 1 d . . . . .
H15A H 0.864178 0.690843 0.176958 0.112 Uiso 1 1 calc R U . . .
H15B H 0.994836 0.636915 0.176487 0.112 Uiso 1 1 calc R U . . .
H15C H 1.000265 0.739844 0.200610 0.112 Uiso 1 1 calc R U . . .
C12 C 0.8860(8) 0.4759(4) 0.3837(4) 0.084(2) Uani 1 1 d . . . . .
H12A H 0.918122 0.485158 0.428567 0.125 Uiso 1 1 calc R U . . .
H12B H 0.920994 0.419046 0.370923 0.125 Uiso 1 1 calc R U . . .
H12C H 0.791776 0.472695 0.374700 0.125 Uiso 1 1 calc R U . . .
C11 C 0.8003(6) 0.5091(5) 0.2339(4) 0.0754(19) Uani 1 1 d . . . . .
H11A H 0.754642 0.466858 0.256210 0.113 Uiso 1 1 calc R U . . .
H11B H 0.852556 0.474612 0.210117 0.113 Uiso 1 1 calc R U . . .
H11C H 0.737574 0.546353 0.205295 0.113 Uiso 1 1 calc R U . . .
C14 C 1.1440(7) 0.7553(5) 0.3247(5) 0.089(2) Uani 1 1 d . . . . .
H14A H 1.108820 0.804766 0.296256 0.133 Uiso 1 1 calc R U . . .
H14B H 1.220952 0.730474 0.312792 0.133 Uiso 1 1 calc R U . . .
H14C H 1.167063 0.778785 0.367475 0.133 Uiso 1 1 calc R U . . .
C17 C 0.7758(5) 0.7430(3) 0.4575(2) 0.0414(10) Uani 1 1 d . . . . .
C18 C 0.8734(5) 0.8052(3) 0.4480(2) 0.0414(10) Uani 1 1 d . . . . .
C22 C 0.7910(7) 0.6664(4) 0.5061(3) 0.0687(17) Uani 1 1 d . . . . .
H22A H 0.727924 0.618404 0.491208 0.103 Uiso 1 1 calc R U . . .
H22B H 0.776482 0.690748 0.545596 0.103 Uiso 1 1 calc R U . . .
H22C H 0.878155 0.641160 0.512384 0.103 Uiso 1 1 calc R U . . .
C7 C 0.9289(5) 0.5561(3) 0.3475(3) 0.0450(12) Uani 1 1 d . . . . .
C23 C 1.0084(6) 0.8125(5) 0.4900(3) 0.0714(18) Uani 1 1 d . . . . .
H23A H 1.032018 0.754209 0.510872 0.107 Uiso 1 1 calc R U . . .
H23B H 1.008555 0.860056 0.521320 0.107 Uiso 1 1 calc R U . . .
H23C H 1.070800 0.828052 0.464484 0.107 Uiso 1 1 calc R U . . .
C13 C 1.1172(7) 0.6153(6) 0.4368(3) 0.094(3) Uani 1 1 d . . . . .
H13A H 1.163549 0.672803 0.446612 0.141 Uiso 1 1 calc R U . . .
H13B H 1.179113 0.565926 0.436557 0.141 Uiso 1 1 calc R U . . .
H13C H 1.066473 0.602666 0.468325 0.141 Uiso 1 1 calc R U . . .
C24 C 0.8831(8) 0.9583(4) 0.3849(4) 0.084(2) Uani 1 1 d . . . . .
H24A H 0.958281 0.940399 0.368402 0.125 Uiso 1 1 calc R U . . .
H24B H 0.910924 0.996413 0.421958 0.125 Uiso 1 1 calc R U . . .
H24C H 0.823099 0.992643 0.353075 0.125 Uiso 1 1 calc R U . . .
C26 C 0.6932(12) 0.5600(6) 0.0360(5) 0.126(4) Uani 1 1 d . . . . .
H26C H 0.661733 0.576032 -0.008440 0.151 Uiso 0.5 1 calc R U P A 1
H26D H 0.784329 0.579619 0.047376 0.151 Uiso 0.5 1 calc R U P A 1
H26A H 0.649261 0.563132 -0.008491 0.151 Uiso 0.5 1 calc R U P A -1
H26B H 0.780194 0.586475 0.039702 0.151 Uiso 0.5 1 calc R U P A -1
Cl1B Cl 0.7098(12) 0.4486(8) 0.0573(4) 0.107(3) Uani 0.5 1 d . U P A -1

loop_
_atom_site_aniso_label
_atom_site_aniso_U_11
_atom_site_aniso_U_22
_atom_site_aniso_U_33
_atom_site_aniso_U_23
_atom_site_aniso_U_13
_atom_site_aniso_U_12
Dy1 0.02891(10) 0.03035(11) 0.03006(11) -0.00014(7) 0.00176(8) 0.00384(7)
I1 0.04638(18) 0.03997(17) 0.04817(19) 0.00288(13) 0.00779(14) -0.01288(12)
I4 0.04615(19) 0.04975(19) 0.0604(2) 0.00807(15) 0.00988(16) -0.01367(13)
I3 0.0606(2) 0.0555(2) 0.04103(19) 0.01294(15) 0.00708(15) 0.01898(15)
I2 0.03810(19) 0.0662(2) 0.0879(3) -0.0013(2) -0.01704(18) -0.00720(15)
Cl2 0.1085(15) 0.0978(14) 0.0715(12) 0.0082(10) 0.0186(11) 0.0346(11)
Cl1A 0.094(5) 0.083(5) 0.277(14) -0.031(7) 0.043(7) -0.006(4)
N1 0.0282(17) 0.041(2) 0.0319(19) 0.0030(15) 0.0030(14) -0.0015(14)
C5 0.037(2) 0.034(2) 0.031(2) 0.0050(17) 0.0067(17) -0.0005(17)
C2 0.032(2) 0.034(2) 0.037(2) 0.0028(17) 0.0031(18) -0.0034(16)
C10 0.048(3) 0.042(3) 0.042(3) 0.005(2) 0.015(2) 0.016(2)
C6 0.039(2) 0.036(2) 0.053(3) -0.010(2) 0.006(2) 0.0080(18)
C8 0.036(2) 0.052(3) 0.052(3) -0.009(2) 0.004(2) 0.014(2)
C21 0.047(3) 0.083(4) 0.074(4) -0.028(3) 0.017(3) -0.010(3)
C20 0.057(3) 0.044(3) 0.032(2) -0.0023(19) 0.004(2) 0.018(2)
C19 0.065(3) 0.035(2) 0.048(3) -0.009(2) 0.024(3) -0.003(2)
C4 0.039(2) 0.038(2) 0.036(2) -0.0010(19) 0.0051(19) 0.0042(18)
C9 0.029(2) 0.043(3) 0.071(4) -0.003(2) 0.011(2) 0.0019(19)
C3 0.030(2) 0.042(2) 0.036(2) -0.0066(19) 0.0004(18) -0.0003(17)
C16 0.036(2) 0.043(2) 0.040(3) -0.005(2) 0.0078(19) 0.0020(18)
C25 0.087(5) 0.075(4) 0.052(4) -0.001(3) 0.001(3) 0.050(4)
C15 0.090(5) 0.089(5) 0.052(4) 0.017(3) 0.033(3) 0.034(4)
C12 0.096(5) 0.056(4) 0.113(6) 0.033(4) 0.054(5) 0.026(3)
C11 0.060(4) 0.068(4) 0.091(5) -0.034(4) 0.002(3) 0.007(3)
C14 0.056(4) 0.068(4) 0.149(8) -0.019(5) 0.037(5) -0.019(3)
C17 0.049(3) 0.040(2) 0.038(3) -0.002(2) 0.013(2) 0.005(2)
C18 0.037(2) 0.046(3) 0.039(3) -0.009(2) 0.0042(19) 0.0020(19)
C22 0.095(5) 0.066(4) 0.047(3) 0.019(3) 0.019(3) 0.017(3)
C7 0.045(3) 0.033(2) 0.060(3) 0.012(2) 0.018(2) 0.0158(19)
C23 0.048(3) 0.091(5) 0.069(4) -0.033(4) -0.002(3) -0.001(3)
C13 0.089(5) 0.120(6) 0.059(4) -0.013(4) -0.017(4) 0.058(5)
C24 0.137(7) 0.048(3) 0.078(5) -0.016(3) 0.050(5) -0.035(4)
C26 0.212(11) 0.081(5) 0.121(8) 0.029(5) 0.113(8) 0.015(6)
Cl1B 0.149(7) 0.097(5) 0.079(3) 0.023(3) 0.032(3) 0.057(5)

loop_
_atom_type_symbol
_atom_type_description
_atom_type_scat_dispersion_real
_atom_type_scat_dispersion_imag
_atom_type_scat_source
C C 0.0033 0.0016 'International Tables Vol C Tables 4.2.6.8 and 6.1.1.4'
H H 0.0000 0.0000 'International Tables Vol C Tables 4.2.6.8 and 6.1.1.4'
Cl Cl 0.1484 0.1585 'International Tables Vol C Tables 4.2.6.8 and 6.1.1.4'
Dy Dy -0.1892 4.4098 'International Tables Vol C Tables 4.2.6.8 and 6.1.1.4'
I I -0.4742 1.8119 'International Tables Vol C Tables 4.2.6.8 and 6.1.1.4'
N N 0.0061 0.0033 'International Tables Vol C Tables 4.2.6.8 and 6.1.1.4'

loop_
_exptl_crystal_face_index_h
_exptl_crystal_face_index_k
_exptl_crystal_face_index_l
_exptl_crystal_face_perp_dist
1 -1 0 0.1241
1 1 0 0.1231
-1 1 0 0.1293
-1 -1 0 0.1498
0 0 1 0.0585
0 0 -1 0.0528
1 1 -2 0.0993
-1 -1 2 0.1399
-1 -1 -1 0.1333
0 1 -2 0.0924
-2 -1 -1 0.1448
0 1 2 0.0988
1 0 2 0.1081
1 0 -2 0.1036
8 5 21 0.0941

loop_
_geom_angle_atom_site_label_1
_geom_angle_atom_site_label_2
_geom_angle_atom_site_label_3
_geom_angle
_geom_angle_site_symmetry_1
_geom_angle_site_symmetry_3
_geom_angle_publ_flag
N1 Dy1 I1 61.89(8) . . ?
N1 Dy1 C10 83.73(13) . . ?
N1 Dy1 C6 92.43(14) . . ?
N1 Dy1 C8 134.79(15) . . ?
N1 Dy1 C20 81.36(13) . . ?
N1 Dy1 C19 96.59(15) . . ?
N1 Dy1 C9 107.45(15) . . ?
N1 Dy1 C16 100.44(13) . . ?
N1 Dy1 C17 130.25(13) . . ?
N1 Dy1 C18 127.61(13) . . ?
N1 Dy1 C7 122.83(15) . . ?
C10 Dy1 I1 101.92(12) . . ?
C10 Dy1 C6 30.38(15) . . ?
C10 Dy1 C16 175.07(14) . . ?
C10 Dy1 C17 145.66(15) . . ?
C6 Dy1 I1 80.58(10) . . ?
C6 Dy1 C16 145.82(15) . . ?
C8 Dy1 I1 122.95(12) . . ?
C8 Dy1 C10 51.11(16) . . ?
C8 Dy1 C6 50.77(15) . . ?
C8 Dy1 C20 138.10(16) . . ?
C8 Dy1 C16 124.78(16) . . ?
C8 Dy1 C17 94.65(16) . . ?
C20 Dy1 I1 90.06(12) . . ?
C20 Dy1 C10 153.61(15) . . ?
C20 Dy1 C6 170.44(15) . . ?
C20 Dy1 C16 30.97(15) . . ?
C20 Dy1 C17 51.16(14) . . ?
C19 Dy1 I1 121.14(12) . . ?
C19 Dy1 C10 131.31(16) . . ?
C19 Dy1 C6 158.21(16) . . ?
C19 Dy1 C8 110.86(17) . . ?
C19 Dy1 C20 31.08(16) . . ?
C19 Dy1 C9 107.76(16) . . ?
C19 Dy1 C16 51.21(15) . . ?
C19 Dy1 C17 51.38(15) . . ?
C19 Dy1 C18 31.22(15) . . ?
C19 Dy1 C7 138.21(18) . . ?
C9 Dy1 I1 130.46(11) . . ?
C9 Dy1 C10 30.86(16) . . ?
C9 Dy1 C6 50.48(15) . . ?
C9 Dy1 C8 30.95(17) . . ?
C9 Dy1 C20 138.40(16) . . ?
C9 Dy1 C16 147.28(16) . . ?
C9 Dy1 C17 117.61(17) . . ?
C9 Dy1 C18 97.75(16) . . ?
C16 Dy1 I1 77.98(10) . . ?
C17 Dy1 I1 99.74(11) . . ?
C17 Dy1 C6 132.16(15) . . ?
C17 Dy1 C16 30.68(15) . . ?
C18 Dy1 I1 128.02(10) . . ?
C18 Dy1 C10 128.46(15) . . ?
C18 Dy1 C6 137.30(15) . . ?
C18 Dy1 C8 86.99(15) . . ?
C18 Dy1 C20 51.13(15) . . ?
C18 Dy1 C16 50.67(14) . . ?
C18 Dy1 C17 30.68(15) . . ?
C7 Dy1 I1 91.99(12) . . ?
C7 Dy1 C10 50.98(15) . . ?
C7 Dy1 C6 30.80(16) . . ?
C7 Dy1 C8 30.97(16) . . ?
C7 Dy1 C20 153.14(16) . . ?
C7 Dy1 C9 51.04(15) . . ?
C7 Dy1 C16 124.11(15) . . ?
C7 Dy1 C17 102.18(16) . . ?
C7 Dy1 C18 108.85(16) . . ?
C2 I1 Dy1 68.22(12) . . ?
C5 N1 Dy1 143.5(3) . . ?
C5 N1 C2 104.6(4) . . ?
C2 N1 Dy1 111.0(3) . . ?
N1 C5 I4 121.9(3) . . ?
N1 C5 C4 111.3(4) . . ?
C4 C5 I4 126.8(3) . . ?
N1 C2 I1 118.7(3) . . ?
N1 C2 C3 112.3(4) . . ?
C3 C2 I1 128.9(3) . . ?
C6 C10 Dy1 75.0(3) . . ?
C6 C10 C9 107.5(4) . . ?
C6 C10 C15 125.8(5) . . ?
C9 C10 Dy1 73.9(3) . . ?
C9 C10 C15 126.2(5) . . ?
C15 C10 Dy1 123.3(3) . . ?
C10 C6 Dy1 74.6(3) . . ?
C10 C6 C11 124.6(5) . . ?
C10 C6 C7 108.9(4) . . ?
C11 C6 Dy1 124.1(3) . . ?
C7 C6 Dy1 73.6(3) . . ?
C7 C6 C11 126.2(5) . . ?
C9 C8 Dy1 74.1(3) . . ?
C9 C8 C13 127.0(6) . . ?
C7 C8 Dy1 73.9(3) . . ?
C7 C8 C9 107.2(5) . . ?
C7 C8 C13 124.2(6) . . ?
C13 C8 Dy1 128.6(4) . . ?
H21A C21 H21B 109.5 . . ?
H21A C21 H21C 109.5 . . ?
H21B C21 H21C 109.5 . . ?
C16 C21 H21A 109.5 . . ?
C16 C21 H21B 109.5 . . ?
C16 C21 H21C 109.5 . . ?
C19 C20 Dy1 73.5(3) . . ?
C19 C20 C16 107.7(4) . . ?
C19 C20 C25 125.6(5) . . ?
C16 C20 Dy1 75.3(3) . . ?
C16 C20 C25 126.4(5) . . ?
C25 C20 Dy1 122.0(3) . . ?
C20 C19 Dy1 75.4(3) . . ?
C20 C19 C18 107.5(4) . . ?
C20 C19 C24 126.4(6) . . ?
C18 C19 Dy1 74.9(3) . . ?
C18 C19 C24 125.4(6) . . ?
C24 C19 Dy1 122.8(4) . . ?
C5 C4 I3 126.5(3) . . ?
C5 C4 C3 106.4(4) . . ?
C3 C4 I3 127.1(3) . . ?
C10 C9 Dy1 75.2(3) . . ?
C10 C9 C8 108.5(4) . . ?
C10 C9 C14 125.7(6) . . ?
C8 C9 Dy1 75.0(3) . . ?
C8 C9 C14 125.4(6) . . ?
C14 C9 Dy1 121.3(4) . . ?
C2 C3 I2 126.2(3) . . ?
C2 C3 C4 105.4(4) . . ?
C4 C3 I2 128.3(3) . . ?
C21 C16 Dy1 127.4(3) . . ?
C20 C16 Dy1 73.8(3) . . ?
C20 C16 C21 125.5(5) . . ?
C17 C16 Dy1 74.1(3) . . ?
C17 C16 C21 125.2(5) . . ?
C17 C16 C20 108.2(4) . . ?
C20 C25 H25A 109.5 . . ?
C20 C25 H25B 109.5 . . ?
C20 C25 H25C 109.5 . . ?
H25A C25 H25B 109.5 . . ?
H25A C25 H25C 109.5 . . ?
H25B C25 H25C 109.5 . . ?
C10 C15 H15A 109.5 . . ?
C10 C15 H15B 109.5 . . ?
C10 C15 H15C 109.5 . . ?
H15A C15 H15B 109.5 . . ?
H15A C15 H15C 109.5 . . ?
H15B C15 H15C 109.5 . . ?
H12A C12 H12B 109.5 . . ?
H12A C12 H12C 109.5 . . ?
H12B C12 H12C 109.5 . . ?
C7 C12 H12A 109.5 . . ?
C7 C12 H12B 109.5 . . ?
C7 C12 H12C 109.5 . . ?
C6 C11 H11A 109.5 . . ?
C6 C11 H11B 109.5 . . ?
C6 C11 H11C 109.5 . . ?
H11A C11 H11B 109.5 . . ?
H11A C11 H11C 109.5 . . ?
H11B C11 H11C 109.5 . . ?
C9 C14 H14A 109.5 . . ?
C9 C14 H14B 109.5 . . ?
C9 C14 H14C 109.5 . . ?
H14A C14 H14B 109.5 . . ?
H14A C14 H14C 109.5 . . ?
H14B C14 H14C 109.5 . . ?
C16 C17 Dy1 75.2(3) . . ?
C16 C17 C22 125.0(5) . . ?
C18 C17 Dy1 74.0(3) . . ?
C18 C17 C16 107.9(4) . . ?
C18 C17 C22 126.6(5) . . ?
C22 C17 Dy1 122.9(3) . . ?
C19 C18 Dy1 73.9(3) . . ?
C19 C18 C23 124.9(5) . . ?
C17 C18 Dy1 75.4(3) . . ?
C17 C18 C19 108.7(4) . . ?
C17 C18 C23 124.9(5) . . ?
C23 C18 Dy1 127.8(3) . . ?
C17 C22 H22A 109.5 . . ?
C17 C22 H22B 109.5 . . ?
C17 C22 H22C 109.5 . . ?
H22A C22 H22B 109.5 . . ?
H22A C22 H22C 109.5 . . ?
H22B C22 H22C 109.5 . . ?
C6 C7 Dy1 75.6(2) . . ?
C6 C7 C8 107.8(4) . . ?
C6 C7 C12 125.8(6) . . ?
C8 C7 Dy1 75.1(3) . . ?
C8 C7 C12 126.1(6) . . ?
C12 C7 Dy1 120.7(3) . . ?
C18 C23 H23A 109.5 . . ?
C18 C23 H23B 109.5 . . ?
C18 C23 H23C 109.5 . . ?
H23A C23 H23B 109.5 . . ?
H23A C23 H23C 109.5 . . ?
H23B C23 H23C 109.5 . . ?
C8 C13 H13A 109.5 . . ?
C8 C13 H13B 109.5 . . ?
C8 C13 H13C 109.5 . . ?
H13A C13 H13B 109.5 . . ?
H13A C13 H13C 109.5 . . ?
H13B C13 H13C 109.5 . . ?
C19 C24 H24A 109.5 . . ?
C19 C24 H24B 109.5 . . ?
C19 C24 H24C 109.5 . . ?
H24A C24 H24B 109.5 . . ?
H24A C24 H24C 109.5 . . ?
H24B C24 H24C 109.5 . . ?
Cl2 C26 H26C 106.9 . . ?
Cl2 C26 H26D 106.9 . . ?
Cl2 C26 H26A 108.4 . . ?
Cl2 C26 H26B 108.4 . . ?
Cl1A C26 Cl2 121.8(7) . . ?
Cl1A C26 H26C 106.9 . . ?
Cl1A C26 H26D 106.9 . . ?
Cl1A C26 H26A 95.6 . . ?
Cl1A C26 H26B 113.7 . . ?
Cl1A C26 Cl1B 12.8(7) . . ?
H26C C26 H26D 106.7 . . ?
H26C C26 H26A 13.4 . . ?
H26C C26 H26B 95.8 . . ?
H26D C26 H26A 117.8 . . ?
H26D C26 H26B 11.2 . . ?
H26A C26 H26B 107.4 . . ?
Cl1B C26 Cl2 115.7(6) . . ?
Cl1B C26 H26C 119.5 . . ?
Cl1B C26 H26D 99.9 . . ?
Cl1B C26 H26A 108.4 . . ?
Cl1B C26 H26B 108.4 . . ?

loop_
_geom_bond_atom_site_label_1
_geom_bond_atom_site_label_2
_geom_bond_distance
_geom_bond_site_symmetry_2
_geom_bond_publ_flag
Dy1 I1 3.2511(4) . ?
Dy1 N1 2.387(4) . ?
Dy1 C10 2.656(4) . ?
Dy1 C6 2.661(4) . ?
Dy1 C8 2.651(4) . ?
Dy1 C20 2.652(4) . ?
Dy1 C19 2.627(5) . ?
Dy1 C9 2.639(5) . ?
Dy1 C16 2.671(4) . ?
Dy1 C17 2.657(5) . ?
Dy1 C18 2.639(5) . ?
Dy1 C7 2.636(4) . ?
I1 C2 2.087(4) . ?
I4 C5 2.078(4) . ?
I3 C4 2.068(5) . ?
I2 C3 2.060(4) . ?
Cl2 C26 1.697(8) . ?
Cl1A C26 1.635(14) . ?
N1 C5 1.360(5) . ?
N1 C2 1.365(5) . ?
C5 C4 1.383(6) . ?
C2 C3 1.373(6) . ?
C10 C6 1.393(7) . ?
C10 C9 1.409(7) . ?
C10 C15 1.502(7) . ?
C6 C11 1.523(8) . ?
C6 C7 1.407(7) . ?
C8 C9 1.411(8) . ?
C8 C7 1.412(7) . ?
C8 C13 1.507(8) . ?
C21 H21A 0.9600 . ?
C21 H21B 0.9600 . ?
C21 H21C 0.9600 . ?
C21 C16 1.504(7) . ?
C20 C19 1.414(7) . ?
C20 C16 1.421(7) . ?
C20 C25 1.500(7) . ?
C19 C18 1.417(7) . ?
C19 C24 1.510(7) . ?
C4 C3 1.400(6) . ?
C9 C14 1.509(7) . ?
C16 C17 1.409(7) . ?
C25 H25A 0.9600 . ?
C25 H25B 0.9600 . ?
C25 H25C 0.9600 . ?
C15 H15A 0.9600 . ?
C15 H15B 0.9600 . ?
C15 H15C 0.9600 . ?
C12 H12A 0.9600 . ?
C12 H12B 0.9600 . ?
C12 H12C 0.9600 . ?
C12 C7 1.512(7) . ?
C11 H11A 0.9600 . ?
C11 H11B 0.9600 . ?
C11 H11C 0.9600 . ?
C14 H14A 0.9600 . ?
C14 H14B 0.9600 . ?
C14 H14C 0.9600 . ?
C17 C18 1.401(7) . ?
C17 C22 1.504(7) . ?
C18 C23 1.504(7) . ?
C22 H22A 0.9600 . ?
C22 H22B 0.9600 . ?
C22 H22C 0.9600 . ?
C23 H23A 0.9600 . ?
C23 H23B 0.9600 . ?
C23 H23C 0.9600 . ?
C13 H13A 0.9600 . ?
C13 H13B 0.9600 . ?
C13 H13C 0.9600 . ?
C24 H24A 0.9600 . ?
C24 H24B 0.9600 . ?
C24 H24C 0.9600 . ?
C26 H26C 0.9700 . ?
C26 H26D 0.9700 . ?
C26 H26A 0.9700 . ?
C26 H26B 0.9700 . ?
C26 Cl1B 1.667(13) . ?

loop_
_geom_torsion_atom_site_label_1
_geom_torsion_atom_site_label_2
_geom_torsion_atom_site_label_3
_geom_torsion_atom_site_label_4
_geom_torsion
_geom_torsion_site_symmetry_1
_geom_torsion_site_symmetry_2
_geom_torsion_site_symmetry_3
_geom_torsion_site_symmetry_4
_geom_torsion_publ_flag
Dy1 N1 C5 I4 13.5(7) . . . . ?
Dy1 N1 C5 C4 -167.0(4) . . . . ?
Dy1 N1 C2 I1 -5.3(4) . . . . ?
Dy1 N1 C2 C3 171.3(3) . . . . ?
Dy1 C10 C6 C11 121.0(5) . . . . ?
Dy1 C10 C6 C7 -66.2(3) . . . . ?
Dy1 C10 C9 C8 68.2(3) . . . . ?
Dy1 C10 C9 C14 -118.2(5) . . . . ?
Dy1 C6 C7 C8 -68.8(3) . . . . ?
Dy1 C6 C7 C12 117.7(5) . . . . ?
Dy1 C8 C9 C10 -68.4(3) . . . . ?
Dy1 C8 C9 C14 118.0(5) . . . . ?
Dy1 C8 C7 C6 69.2(3) . . . . ?
Dy1 C8 C7 C12 -117.3(5) . . . . ?
Dy1 C20 C19 C18 -68.6(3) . . . . ?
Dy1 C20 C19 C24 120.2(5) . . . . ?
Dy1 C20 C16 C21 -124.8(5) . . . . ?
Dy1 C20 C16 C17 66.7(3) . . . . ?
Dy1 C19 C18 C17 -67.9(3) . . . . ?
Dy1 C19 C18 C23 125.2(5) . . . . ?
Dy1 C16 C17 C18 67.3(3) . . . . ?
Dy1 C16 C17 C22 -120.1(5) . . . . ?
Dy1 C17 C18 C19 67.0(3) . . . . ?
Dy1 C17 C18 C23 -126.2(5) . . . . ?
I1 C2 C3 I2 -6.0(6) . . . . ?
I1 C2 C3 C4 176.9(3) . . . . ?
I4 C5 C4 I3 -0.7(6) . . . . ?
I4 C5 C4 C3 -179.6(3) . . . . ?
I3 C4 C3 I2 3.2(6) . . . . ?
I3 C4 C3 C2 -179.8(3) . . . . ?
N1 C5 C4 I3 179.8(3) . . . . ?
N1 C5 C4 C3 0.9(5) . . . . ?
N1 C2 C3 I2 177.8(3) . . . . ?
N1 C2 C3 C4 0.7(5) . . . . ?
C5 N1 C2 I1 -176.8(3) . . . . ?
C5 N1 C2 C3 -0.2(5) . . . . ?
C5 C4 C3 I2 -178.0(3) . . . . ?
C5 C4 C3 C2 -1.0(5) . . . . ?
C2 N1 C5 I4 -180.0(3) . . . . ?
C2 N1 C5 C4 -0.4(5) . . . . ?
C10 C6 C7 Dy1 66.9(3) . . . . ?
C10 C6 C7 C8 -2.0(5) . . . . ?
C10 C6 C7 C12 -175.5(5) . . . . ?
C6 C10 C9 Dy1 -68.1(3) . . . . ?
C6 C10 C9 C8 0.2(5) . . . . ?
C6 C10 C9 C14 173.7(5) . . . . ?
C21 C16 C17 Dy1 125.0(5) . . . . ?
C21 C16 C17 C18 -167.7(5) . . . . ?
C21 C16 C17 C22 4.9(8) . . . . ?
C20 C19 C18 Dy1 69.0(3) . . . . ?
C20 C19 C18 C17 1.1(5) . . . . ?
C20 C19 C18 C23 -165.8(5) . . . . ?
C20 C16 C17 Dy1 -66.5(3) . . . . ?
C20 C16 C17 C18 0.8(5) . . . . ?
C20 C16 C17 C22 173.4(5) . . . . ?
C19 C20 C16 Dy1 -66.9(3) . . . . ?
C19 C20 C16 C21 168.3(5) . . . . ?
C19 C20 C16 C17 -0.2(5) . . . . ?
C9 C10 C6 Dy1 67.3(3) . . . . ?
C9 C10 C6 C11 -171.6(5) . . . . ?
C9 C10 C6 C7 1.1(5) . . . . ?
C9 C8 C7 Dy1 -67.1(3) . . . . ?
C9 C8 C7 C6 2.0(5) . . . . ?
C9 C8 C7 C12 175.5(5) . . . . ?
C16 C20 C19 Dy1 68.1(3) . . . . ?
C16 C20 C19 C18 -0.6(5) . . . . ?
C16 C20 C19 C24 -171.7(5) . . . . ?
C16 C17 C18 Dy1 -68.2(3) . . . . ?
C16 C17 C18 C19 -1.2(5) . . . . ?
C16 C17 C18 C23 165.7(5) . . . . ?
C25 C20 C19 Dy1 -117.9(5) . . . . ?
C25 C20 C19 C18 173.5(5) . . . . ?
C25 C20 C19 C24 2.3(8) . . . . ?
C25 C20 C16 Dy1 119.2(5) . . . . ?
C25 C20 C16 C21 -5.6(8) . . . . ?
C25 C20 C16 C17 -174.1(5) . . . . ?
C15 C10 C6 Dy1 -120.6(5) . . . . ?
C15 C10 C6 C11 0.5(8) . . . . ?
C15 C10 C6 C7 173.2(5) . . . . ?
C15 C10 C9 Dy1 119.8(5) . . . . ?
C15 C10 C9 C8 -171.9(5) . . . . ?
C15 C10 C9 C14 1.6(8) . . . . ?
C11 C6 C7 Dy1 -120.5(5) . . . . ?
C11 C6 C7 C8 170.7(5) . . . . ?
C11 C6 C7 C12 -2.9(8) . . . . ?
C22 C17 C18 Dy1 119.4(5) . . . . ?
C22 C17 C18 C19 -173.6(5) . . . . ?
C22 C17 C18 C23 -6.7(8) . . . . ?
C7 C8 C9 Dy1 67.1(3) . . . . ?
C7 C8 C9 C10 -1.3(5) . . . . ?
C7 C8 C9 C14 -175.0(5) . . . . ?
C13 C8 C9 Dy1 -126.7(5) . . . . ?
C13 C8 C9 C10 164.9(5) . . . . ?
C13 C8 C9 C14 -8.7(8) . . . . ?
C13 C8 C7 Dy1 126.1(5) . . . . ?
C13 C8 C7 C6 -164.8(5) . . . . ?
C13 C8 C7 C12 8.7(8) . . . . ?
C24 C19 C18 Dy1 -119.7(5) . . . . ?
C24 C19 C18 C17 172.3(5) . . . . ?
C24 C19 C18 C23 5.5(8) . . . . ?

loop_
_exptl_oxdiff_crystal_face_indexfrac_h
_exptl_oxdiff_crystal_face_indexfrac_k
_exptl_oxdiff_crystal_face_indexfrac_l
_exptl_oxdiff_crystal_face_x
_exptl_oxdiff_crystal_face_y
_exptl_oxdiff_crystal_face_z
0.9518 -1.1444 -0.3402 -0.0783 -0.0142 0.0325
1.0873 0.8643 -0.1859 0.0038 0.0040 0.0859
-0.9518 1.1444 0.3402 0.0783 0.0142 -0.0325
-1.0873 -0.8643 0.1859 -0.0038 -0.0040 -0.0859
0.0525 -0.0570 0.9772 -0.0100 0.0322 0.0044
-0.0525 0.0570 -0.9772 0.0100 -0.0322 -0.0044
0.9823 0.9782 -2.1402 0.0239 -0.0605 0.0770
-0.9823 -0.9782 2.1402 -0.0239 0.0605 -0.0770
-1.1399 -0.8073 -0.7913 0.0063 -0.0363 -0.0903
-0.0373 1.1183 -1.8771 0.0612 -0.0554 0.0178
-2.1594 -0.6672 -0.5282 0.0435 -0.0312 -0.1495
0.1728 0.8904 2.0315 0.0210 0.0736 0.0356
1.1246 -0.2540 1.6913 -0.0574 0.0594 0.0681
0.9145 -0.0261 -2.2173 -0.0172 -0.0696 0.0503
7.5375 5.2137 20.9642 -0.1415 0.7602 0.6341
